data_7014132
loop_
_publ_author_name
'Kepert, Christopher M.'
'Bond, Alan M.'
'Deacon, Glen B.'
'Spiccia, Leone'
'Skelton, Brian W.'
'White, Allan H.'

_publ_section_title
;
 The synthesis and structure of heteroleptic tris(diimine)ruthenium(II)
 complexes.
;
_journal_issue 11
_journal_name_full 'Dalton transactions (Cambridge, England : 2003)'
_journal_page_first 1766
_journal_page_last 1774
_journal_paper_doi 10.1039/b401761g
_journal_year 2004
_chemical_formula_sum 'C35 H33 F12 N7 O P2 Ru'
_chemical_formula_weight 958.69
_space_group_IT_number 2
_symmetry_cell_setting triclinic
_symmetry_space_group_name_Hall '-P 1'
_symmetry_space_group_name_H-M 'P -1'
_audit_creation_date 02-12-31
_audit_creation_method Xtal3.6
_cell_angle_alpha 81.781(4)
_cell_angle_beta 64.662(4)
_cell_angle_gamma 68.402(4)
_cell_formula_units_Z 2
_cell_length_a 12.621(3)
_cell_length_b 13.445(3)
_cell_length_c 14.241(4)
_cell_measurement_reflns_used 4559
_cell_measurement_temperature 150(2)
_cell_measurement_theta_max 27.04
_cell_measurement_theta_min 2.04
_cell_volume 2030.4(9)
_computing_cell_refinement 'Siemens SAINT (Siemens, 1995)'
_computing_data_collection 'Siemens SMART (Siemens, 1995)'
_computing_data_reduction 'xtal ADDREF SORTRF'
_computing_molecular_graphics xtal
_computing_publication_material 'xtal BONDLA CIFIO'
_computing_structure_refinement 'xtal CRYLSQ'
_computing_structure_solution xtal
_diffrn_ambient_temperature 150(2)
_diffrn_measured_fraction_theta_full 1.0
_diffrn_measured_fraction_theta_max .98
_diffrn_measurement_device_type
;
Bruker SMART CCD diffractometer
;
_diffrn_measurement_method '\w scans'
_diffrn_radiation_detector 'CCD area detector'
_diffrn_radiation_monochromator graphite
_diffrn_radiation_source 'sealed tube'
_diffrn_radiation_type 'Mo K\a'
_diffrn_radiation_wavelength .71073
_diffrn_reflns_av_R_equivalents .049
_diffrn_reflns_av_sigmaI/netI .122
_diffrn_reflns_limit_h_max 16
_diffrn_reflns_limit_h_min -14
_diffrn_reflns_limit_k_max 17
_diffrn_reflns_limit_k_min -17
_diffrn_reflns_limit_l_max 18
_diffrn_reflns_limit_l_min -18
_diffrn_reflns_number 19320
_diffrn_reflns_theta_full 27.0
_diffrn_reflns_theta_max 27.5
_diffrn_reflns_theta_min 1.58
_diffrn_standards_decay_% 0
_diffrn_standards_number 0
_exptl_absorpt_coefficient_mu .559
_exptl_absorpt_correction_T_max 1
_exptl_absorpt_correction_T_min .80
_exptl_absorpt_correction_type multi-scan
_exptl_absorpt_process_details
;
SADABS; Sheldrick, 1996
;
_exptl_crystal_colour orange
_exptl_crystal_density_diffrn 1.568
_exptl_crystal_description prism
_exptl_crystal_F_000 964
_exptl_crystal_size_max .2
_exptl_crystal_size_mid .14
_exptl_crystal_size_min .06
_refine_diff_density_max 1.307
_refine_diff_density_min -.559
_refine_ls_extinction_method none
_refine_ls_goodness_of_fit_all 1.004
_refine_ls_goodness_of_fit_ref 1.049
_refine_ls_hydrogen_treatment noref
_refine_ls_matrix_type full
_refine_ls_number_constraints 0
_refine_ls_number_parameters 600
_refine_ls_number_reflns 6444
_refine_ls_number_restraints 4
_refine_ls_R_factor_all .103
_refine_ls_R_factor_gt .063
_refine_ls_shift/su_max .016
_refine_ls_shift/su_mean .001
_refine_ls_structure_factor_coef F
_refine_ls_weighting_scheme calc
_refine_ls_wR_factor_all .098
_refine_ls_wR_factor_ref .085
_reflns_d_resolution_high .769
_reflns_d_resolution_low 12.836
_reflns_Friedel_coverage 0
_reflns_limit_h_max 16
_reflns_limit_h_min 0
_reflns_limit_k_max 17
_reflns_limit_k_min -15
_reflns_limit_l_max 18
_reflns_limit_l_min -16
_reflns_number_gt 6444
_reflns_number_total 9171
_reflns_threshold_expression 'F    > 4.00 sig(F   )'
_cod_data_source_file b401761g.txt
_cod_data_source_block rubpk
_cod_original_sg_symbol_Hall -p_1
_cod_original_sg_symbol_H-M P_-1
_cod_original_formula_sum 'C35 H33 F12 N7 O1 P2 Ru1'
_cod_database_code 7014132

loop_
_symmetry_equiv_pos_as_xyz
+x,+y,+z
-x,-y,-z

loop_
_atom_site_label
_atom_site_fract_x
_atom_site_fract_y
_atom_site_fract_z
_atom_site_U_iso_or_equiv
_atom_site_adp_type
_atom_site_calc_flag
_atom_site_calc_attached_atom
_atom_site_occupancy
_atom_site_disorder_assembly
_atom_site_disorder_group
Ru .24498(4) .24289(4) .17700(3) .0224(4) Uani ? ? 1.00000 ? ?
N11 .2920(4) .1822(3) .0315(3) .025(5) Uani ? ? 1.00000 ? ?
C13 .4057(6) .1756(5) -.1555(4) .032(6) Uani ? ? 1.00000 ? ?
C14 .3284(6) .1298(5) -.1665(5) .037(7) Uani ? ? 1.00000 ? ?
C12 .3871(5) .1970(4) -.0544(4) .028(6) Uani ? ? 1.00000 ? ?
C15 .2358(6) .1085(5) -.0784(5) .034(7) Uani ? ? 1.00000 ? ?
C16 .2201(6) .1358(5) .0177(5) .031(6) Uani ? ? 1.00000 ? ?
N10 .4689(4) .2368(4) -.0442(3) .028(5) Uani ? ? 1.00000 ? ?
N11' .4360(4) .2072(4) .1332(4) .027(5) Uani ? ? 1.00000 ? ?
C12' .5149(6) .2132(5) .0330(4) .029(6) Uani ? ? 1.00000 ? ?
C13' .6406(5) .1999(5) .0050(5) .032(6) Uani ? ? 1.00000 ? ?
C14' .6877(6) .1750(5) .0793(5) .038(7) Uani ? ? 1.00000 ? ?
C15' .6085(6) .1642(5) .1829(5) .035(7) Uani ? ? 1.00000 ? ?
C16' .4849(6) .1812(5) .2058(5) .031(6) Uani ? ? 1.00000 ? ?
N21 .0574(4) .2878(4) .2102(3) .028(5) Uani ? ? 1.00000 ? ?
C22 .0080(5) .3882(4) .1770(4) .026(5) Uani ? ? 1.00000 ? ?
C23 -.1191(6) .4347(5) .1917(5) .034(6) Uani ? ? 1.00000 ? ?
C24 -.1963(6) .3711(6) .2405(5) .041(7) Uani ? ? 1.00000 ? ?
C25 -.1449(6) .2697(6) .2712(5) .041(7) Uani ? ? 1.00000 ? ?
C26 -.0197(6) .2305(5) .2568(5) .033(6) Uani ? ? 1.00000 ? ?
C27 -.1619(6) .5403(5) .1567(5) .040(7) Uani ? ? 1.00000 ? ?
N21' .2116(5) .3972(4) .1174(3) .028(5) Uani ? ? 1.00000 ? ?
C22' .0904(5) .4478(4) .1278(4) .027(5) Uani ? ? 1.00000 ? ?
C23' .0450(6) .5531(5) .0962(4) .034(6) Uani ? ? 1.00000 ? ?
C24' .1286(7) .6093(5) .0526(5) .038(7) Uani ? ? 1.00000 ? ?
C25' .2507(7) .5588(5) .0421(5) .039(7) Uani ? ? 1.00000 ? ?
C26' .2895(6) .4538(5) .0753(4) .032(6) Uani ? ? 1.00000 ? ?
C27' -.0831(7) .5973(5) .1114(5) .039(7) Uani ? ? 1.00000 ? ?
N31 .2469(4) .1019(4) .2571(3) .027(5) Uani ? ? 1.00000 ? ?
C32 .1982(6) .1135(5) .3631(4) .030(6) Uani ? ? 1.00000 ? ?
C33 .1751(6) .0292(5) .4283(4) .034(6) Uani ? ? 1.00000 ? ?
C34 .2005(6) -.0698(5) .3878(5) .034(6) Uani ? ? 1.00000 ? ?
C341 .1705(7) -.1602(5) .4573(5) .046(7) Uani ? ? 1.00000 ? ?
C35 .2537(6) -.0802(4) .2803(4) .029(6) Uani ? ? 1.00000 ? ?
C36 .2764(5) .0052(4) .2192(4) .027(5) Uani ? ? 1.00000 ? ?
N31' .1983(5) .2921(4) .3245(3) .028(5) Uani ? ? 1.00000 ? ?
C32' .1741(6) .2203(5) .4005(4) .030(6) Uani ? ? 1.00000 ? ?
C33' .1327(7) .2451(5) .5052(5) .037(7) Uani ? ? 1.00000 ? ?
C34' .1208(7) .3446(5) .5334(5) .041(7) Uani ? ? 1.00000 ? ?
C341' .0776(9) .3728(6) .6455(6) .060(10) Uani ? ? 1.00000 ? ?
C35' .1514(7) .4157(5) .4535(5) .040(7) Uani ? ? 1.00000 ? ?
C36' .1868(6) .3890(5) .3522(5) .036(6) Uani ? ? 1.00000 ? ?
P1 -.02807(17) -.06710(14) .21293(14) .039(2) Uani ? ? 1.00000 ? ?
F11 -.0682(5) -.0000(5) .3140(3) .074(7) Uani ? ? 1.00000 ? ?
F12 -.1146(4) .0318(3) .1738(3) .054(5) Uani ? ? 1.00000 ? ?
F13 .0135(4) -.1331(4) .1112(4) .069(6) Uani ? ? 1.00000 ? ?
F14 .0548(5) -.1655(4) .2563(5) .093(8) Uani ? ? 1.00000 ? ?
F15 -.1439(5) -.1098(4) .2726(4) .074(7) Uani ? ? 1.00000 ? ?
F16 .0866(4) -.0239(3) .1535(3) .050(5) Uani ? ? 1.00000 ? ?
P2 .417(3) .553(3) .248(2) .042(10) Uani ? ? .50000 ? ?
F21 .437(3) .457(2) .230(2) .13(3) Uani ? ? .50000 ? ?
F22 .561(2) .524(3) .2091(18) .08(3) Uani ? ? .50000 ? ?
F23 .4019(13) .6772(11) .2522(10) .046(11) Uani ? ? .50000 ? ?
F24 .2729(11) .5903(11) .2703(10) .070(14) Uani ? ? .50000 ? ?
F25 .4424(11) .5743(10) .1229(9) .059(13) Uani ? ? .50000 ? ?
F26 .393(2) .5389(14) .3588(12) .10(3) Uani ? ? .50000 ? ?
P2' .430(3) .563(3) .253(3) .049(12) Uani ? ? .50000 ? ?
F21' .4287(18) .4353(12) .2215(13) .051(13) Uani ? ? .50000 ? ?
F22' .572(3) .542(3) .1746(16) .07(2) Uani ? ? .50000 ? ?
F23' .4320(19) .6685(16) .2885(19) .12(3) Uani ? ? .50000 ? ?
F24' .2883(12) .5822(10) .3341(13) .088(17) Uani ? ? .50000 ? ?
F25' .3825(15) .6346(18) .1742(18) .16(3) Uani ? ? .50000 ? ?
F26' .4767(15) .4950(15) .3400(13) .10(2) Uani ? ? .50000 ? ?
O1 .460(3) .347(2) .535(2) .097(9) Uiso ? ? .25000 ? ?
C1 .484(2) .245(2) .513(2) .034(6) Uiso ? ? .25000 ? ?
O2 .454(3) .203(4) .528(3) .138(15) Uiso ? ? .25000 ? ?
C2 .585(2) .185(2) .4579(19) .035(5) Uiso ? ? .25000 ? ?
O3 .513(4) .122(4) .550(3) .153(15) Uiso ? ? .25000 ? ?
C3 .469(5) .144(4) .471(4) .102(15) Uiso ? ? .25000 ? ?
O4 .359(2) .0133(18) .5804(17) .063(6) Uiso ? ? .25000 ? ?
C4 .465(5) .040(6) .467(4) .16(3) Uiso ? ? .25000 ? ?
H13 .47039 .19123 -.21573 .03900 Uiso ? ? 1.00000 ? ?
H14 .33856 .11444 -.23410 .04600 Uiso ? ? 1.00000 ? ?
H15 .18459 .07392 -.08399 .04100 Uiso ? ? 1.00000 ? ?
H16 .15355 .12184 .07907 .03800 Uiso ? ? 1.00000 ? ?
H10 .51825 .25545 -.10208 .03500 Uiso ? ? 1.00000 ? ?
H13' .69354 .20759 -.06704 .04000 Uiso ? ? 1.00000 ? ?
H14' .77427 .16472 .06148 .04500 Uiso ? ? 1.00000 ? ?
H15' .63974 .14550 .23578 .04400 Uiso ? ? 1.00000 ? ?
H16' .43002 .17450 .27759 .03800 Uiso ? ? 1.00000 ? ?
H24 -.28263 .39888 .25094 .05200 Uiso ? ? 1.00000 ? ?
H25 -.19619 .22534 .30432 .05200 Uiso ? ? 1.00000 ? ?
H26 .01368 .16056 .28094 .04200 Uiso ? ? 1.00000 ? ?
H27 -.24819 .57289 .16466 .05200 Uiso ? ? 1.00000 ? ?
H24' .10125 .68205 .03035 .04900 Uiso ? ? 1.00000 ? ?
H25' .30930 .59678 .01094 .04800 Uiso ? ? 1.00000 ? ?
H26' .37439 .42064 .06817 .04300 Uiso ? ? 1.00000 ? ?
H27' -.11473 .66996 .08969 .04800 Uiso ? ? 1.00000 ? ?
H33 .14048 .03965 .50255 .04200 Uiso ? ? 1.00000 ? ?
H341a .11281 -.13383 .52641 .07000 Uiso ? ? 1.00000 ? ?
H341b .24462 -.21235 .46147 .07000 Uiso ? ? 1.00000 ? ?
H341c .13422 -.19467 .43191 .07000 Uiso ? ? 1.00000 ? ?
H35 .27451 -.14808 .24787 .03700 Uiso ? ? 1.00000 ? ?
H36 .31514 -.00416 .14428 .03500 Uiso ? ? 1.00000 ? ?
H33' .11303 .19322 .55802 .04700 Uiso ? ? 1.00000 ? ?
H341'a -.01116 .39295 .68051 .09200 Uiso ? ? 1.00000 ? ?
H341'b .10136 .43070 .65059 .09200 Uiso ? ? 1.00000 ? ?
H341'c .11450 .31249 .68085 .09200 Uiso ? ? 1.00000 ? ?
H35' .14878 .48446 .46956 .05000 Uiso ? ? 1.00000 ? ?
H36' .20509 .43988 .29841 .04500 Uiso ? ? 1.00000 ? ?

loop_
_atom_site_aniso_label
_atom_site_aniso_U_11
_atom_site_aniso_U_22
_atom_site_aniso_U_33
_atom_site_aniso_U_12
_atom_site_aniso_U_13
_atom_site_aniso_U_23
Ru .0258(3) .0200(2) .0207(2) -.00814(17) -.00867(17) .00035(15)
N11 .033(3) .021(2) .025(2) -.012(2) -.014(2) .0026(18)
C13 .033(3) .032(3) .025(3) -.006(3) -.010(2) -.000(2)
C14 .049(4) .034(3) .033(3) -.010(3) -.022(3) -.004(3)
C12 .031(3) .022(3) .029(3) -.009(2) -.012(2) -.001(2)
C15 .041(4) .027(3) .042(4) -.008(3) -.025(3) -.006(3)
C16 .038(3) .023(3) .034(3) -.009(3) -.018(3) .003(2)
N10 .029(3) .031(3) .026(2) -.015(2) -.009(2) .002(2)
N11' .030(3) .021(2) .029(2) -.009(2) -.011(2) -.0005(19)
C12' .036(3) .024(3) .027(3) -.012(2) -.012(2) .001(2)
C13' .028(3) .030(3) .036(3) -.011(3) -.010(3) -.004(3)
C14' .029(3) .029(3) .052(4) -.009(3) -.015(3) -.001(3)
C15' .035(3) .034(3) .040(3) -.009(3) -.022(3) .002(3)
C16' .035(3) .030(3) .030(3) -.012(3) -.013(3) .000(2)
N21 .031(3) .029(3) .023(2) -.012(2) -.008(2) .001(2)
C22 .027(3) .026(3) .022(3) -.005(2) -.010(2) -.002(2)
C23 .035(3) .035(3) .030(3) -.005(3) -.016(3) -.002(3)
C24 .027(3) .049(4) .042(4) -.012(3) -.012(3) .004(3)
C25 .034(4) .045(4) .042(4) -.019(3) -.012(3) .006(3)
C26 .034(3) .032(3) .034(3) -.015(3) -.014(3) .009(3)
C27 .043(4) .032(3) .043(4) -.001(3) -.023(3) -.003(3)
N21' .039(3) .023(2) .021(2) -.013(2) -.010(2) -.0013(18)
C22' .033(3) .022(3) .023(3) -.007(2) -.010(2) -.001(2)
C23' .049(4) .021(3) .027(3) -.007(3) -.016(3) -.002(2)
C24' .060(4) .021(3) .031(3) -.013(3) -.018(3) .001(2)
C25' .057(4) .032(3) .033(3) -.027(3) -.013(3) -.001(3)
C26' .040(3) .028(3) .026(3) -.014(3) -.009(3) -.002(2)
C27' .050(4) .027(3) .033(3) -.002(3) -.021(3) .000(3)
N31 .030(3) .027(3) .023(2) -.009(2) -.010(2) -.0004(19)
C32 .036(3) .027(3) .025(3) -.011(3) -.012(3) .002(2)
C33 .042(4) .028(3) .024(3) -.010(3) -.010(3) .004(2)
C34 .038(3) .031(3) .032(3) -.013(3) -.013(3) .004(3)
C341 .061(5) .027(3) .037(4) -.014(3) -.011(3) .004(3)
C35 .035(3) .020(3) .029(3) -.002(2) -.014(3) -.002(2)
C36 .027(3) .022(3) .026(3) -.004(2) -.009(2) -.003(2)
N31' .032(3) .024(2) .024(2) -.011(2) -.006(2) -.0018(19)
C32' .037(3) .026(3) .025(3) -.010(3) -.013(3) .000(2)
C33' .055(4) .031(3) .023(3) -.014(3) -.014(3) .002(2)
C34' .060(4) .034(4) .029(3) -.018(3) -.015(3) -.004(3)
C341' .098(7) .048(5) .033(4) -.031(5) -.020(4) -.003(3)
C35' .052(4) .030(3) .039(4) -.019(3) -.014(3) -.004(3)
C36' .044(4) .031(3) .031(3) -.015(3) -.011(3) -.001(3)
P1 .0471(10) .0376(10) .0460(10) -.0211(8) -.0282(9) .0097(8)
F11 .095(4) .110(4) .040(2) -.061(3) -.026(3) .002(3)
F12 .052(2) .039(2) .066(3) -.0016(19) -.033(2) .001(2)
F13 .062(3) .058(3) .089(4) -.013(2) -.028(3) -.034(3)
F14 .100(4) .065(3) .164(6) -.050(3) -.100(4) .067(4)
F15 .077(3) .097(4) .083(3) -.067(3) -.045(3) .035(3)
F16 .053(2) .053(3) .055(2) -.031(2) -.024(2) .011(2)
P2 .036(8) .023(4) .051(5) -.014(5) -.002(5) .003(3)
F21 .097(12) .104(16) .21(2) -.051(10) -.025(11) -.095(13)
F22 .040(10) .073(9) .13(2) -.026(7) -.036(14) .018(16)
F23 .052(8) .028(5) .049(6) -.020(5) -.008(5) .002(4)
F24 .045(6) .058(7) .090(9) -.020(5) -.015(7) .010(7)
F25 .061(8) .071(8) .058(6) -.036(6) -.022(5) -.006(5)
F26 .18(2) .102(13) .066(9) -.096(14) -.077(13) .055(9)
P2' .036(5) .033(9) .072(7) -.016(4) -.017(4) .013(5)
F21' .060(7) .030(6) .073(7) -.022(5) -.025(6) -.014(5)
F22' .048(8) .088(17) .049(8) -.016(9) .002(6) .004(8)
F23' .074(11) .073(11) .19(2) -.041(9) -.021(12) -.033(13)
F24' .049(7) .051(7) .115(12) -.022(6) .016(8) .001(8)
F25' .085(12) .21(2) .20(2) -.087(13) -.100(14) .169(18)
F26' .108(12) .123(14) .073(9) -.046(10) -.058(10) .044(9)

loop_
_atom_type_symbol
_atom_type_description
_atom_type_oxidation_number
_atom_type_number_in_cell
_atom_type_scat_dispersion_real
_atom_type_scat_dispersion_imag
_atom_type_scat_source
C ? 0 70 .002 .002 'Int Tables Vol IV Tables 2.2B and 2.3.1'
H ? 0 66 0 0 'Int Tables Vol IV Tables 2.2B and 2.3.1'
F ? 0 24 .014 .01 'Int Tables Vol IV Tables 2.2B and 2.3.1'
N ? 0 14 .004 .003 'Int Tables Vol IV Tables 2.2B and 2.3.1'
O ? 0 2 .008 .006 'Int Tables Vol IV Tables 2.2B and 2.3.1'
P ? 0 4 .09 .095 'Int Tables Vol IV Tables 2.2B and 2.3.1'
Ru ? 0 2 -1.42 .836 'Int Tables Vol IV Tables 2.2B and 2.3.1'

loop_
_diffrn_attenuator_code
_diffrn_attenuator_scale
? ?

loop_
_geom_angle_atom_site_label_1
_geom_angle_atom_site_label_2
_geom_angle_atom_site_label_3
_geom_angle_site_symmetry_1
_geom_angle_site_symmetry_2
_geom_angle_site_symmetry_3
_geom_angle
_geom_angle_publ_flag
N11 Ru N11' . . . 87.3(2) ?
N11 Ru N21 . . . 90.6(2) ?
N11 Ru N21' . . . 89.49(19) ?
N11 Ru N31 . . . 97.0(2) ?
N11 Ru N31' . . . 175.91(19) ?
N11' Ru N21 . . . 175.05(18) ?
N11' Ru N21' . . . 96.0(2) ?
N11' Ru N31 . . . 92.2(2) ?
N11' Ru N31' . . . 93.1(2) ?
N21 Ru N21' . . . 79.5(2) ?
N21 Ru N31 . . . 92.5(2) ?
N21 Ru N31' . . . 89.2(2) ?
N21' Ru N31 . . . 169.74(15) ?
N21' Ru N31' . . . 94.5(2) ?
N31 Ru N31' . . . 78.9(2) ?
Ru N11 C12 . . . 121.5(5) ?
Ru N11 C16 . . . 121.2(3) ?
C12 N11 C16 . . . 117.0(6) ?
C14 C13 C12 . . . 118.6(5) ?
C14 C13 H13 . . . 120.3 ?
C12 C13 H13 . . . 121.1 ?
C13 C14 C15 . . . 119.0(7) ?
C13 C14 H14 . . . 120.5 ?
C15 C14 H14 . . . 120.4 ?
N11 C12 C13 . . . 122.4(7) ?
N11 C12 N10 . . . 119.4(6) ?
C13 C12 N10 . . . 118.1(5) ?
C14 C15 C16 . . . 119.1(8) ?
C14 C15 H15 . . . 120.4 ?
C16 C15 H15 . . . 120.6 ?
N11 C16 C15 . . . 123.7(5) ?
N11 C16 H16 . . . 117.9 ?
C15 C16 H16 . . . 118.4 ?
C12 N10 C12' . . . 127.5(5) ?
C12 N10 H10 . . . 114.1 ?
C12' N10 H10 . . . 113.3 ?
Ru N11' C12' . . . 121.9(5) ?
Ru N11' C16' . . . 120.7(3) ?
C12' N11' C16' . . . 117.4(6) ?
N10 C12' N11' . . . 119.1(6) ?
N10 C12' C13' . . . 119.0(5) ?
N11' C12' C13' . . . 121.9(7) ?
C12' C13' C14' . . . 119.7(5) ?
C12' C13' H13' . . . 119.7 ?
C14' C13' H13' . . . 120.6 ?
C13' C14' C15' . . . 119.1(7) ?
C13' C14' H14' . . . 121.0 ?
C15' C14' H14' . . . 119.9 ?
C14' C15' C16' . . . 118.3(7) ?
C14' C15' H15' . . . 120.5 ?
C16' C15' H15' . . . 121.2 ?
N11' C16' C15' . . . 123.5(5) ?
N11' C16' H16' . . . 118.3 ?
C15' C16' H16' . . . 118.2 ?
Ru N21 C22 . . . 114.1(4) ?
Ru N21 C26 . . . 128.5(4) ?
C22 N21 C26 . . . 117.4(5) ?
N21 C22 C23 . . . 123.3(6) ?
N21 C22 C22' . . . 116.8(5) ?
C23 C22 C22' . . . 119.9(5) ?
C22 C23 C24 . . . 117.3(5) ?
C22 C23 C27 . . . 119.0(6) ?
C24 C23 C27 . . . 123.8(6) ?
C23 C24 C25 . . . 118.8(6) ?
C23 C24 H24 . . . 120.2 ?
C25 C24 H24 . . . 121.0 ?
C24 C25 C26 . . . 120.7(7) ?
C24 C25 H25 . . . 119.8 ?
C26 C25 H25 . . . 119.5 ?
N21 C26 C25 . . . 122.5(6) ?
N21 C26 H26 . . . 118.0 ?
C25 C26 H26 . . . 119.4 ?
C23 C27 C27' . . . 120.7(7) ?
C23 C27 H27 . . . 120.1 ?
C27' C27 H27 . . . 119.1 ?
Ru N21' C22' . . . 113.5(4) ?
Ru N21' C26' . . . 129.4(4) ?
C22' N21' C26' . . . 117.0(5) ?
C22 C22' N21' . . . 116.1(5) ?
C22 C22' C23' . . . 120.0(6) ?
N21' C22' C23' . . . 123.8(6) ?
C22' C23' C24' . . . 117.5(6) ?
C22' C23' C27' . . . 118.7(6) ?
C24' C23' C27' . . . 123.7(5) ?
C23' C24' C25' . . . 118.9(6) ?
C23' C24' H24' . . . 120.4 ?
C25' C24' H24' . . . 120.7 ?
C24' C25' C26' . . . 120.5(7) ?
C24' C25' H25' . . . 119.3 ?
C26' C25' H25' . . . 120.2 ?
N21' C26' C25' . . . 122.2(6) ?
N21' C26' H26' . . . 118.7 ?
C25' C26' H26' . . . 119.1 ?
C27 C27' C23' . . . 121.7(6) ?
C27 C27' H27' . . . 119.4 ?
C23' C27' H27' . . . 119.0 ?
Ru N31 C32 . . . 114.4(4) ?
Ru N31 C36 . . . 127.8(4) ?
C32 N31 C36 . . . 117.3(5) ?
N31 C32 C33 . . . 121.1(6) ?
N31 C32 C32' . . . 115.0(5) ?
C33 C32 C32' . . . 123.9(5) ?
C32 C33 C34 . . . 121.1(5) ?
C32 C33 H33 . . . 119.4 ?
C34 C33 H33 . . . 119.6 ?
C33 C34 C341 . . . 121.8(6) ?
C33 C34 C35 . . . 116.5(6) ?
C341 C34 C35 . . . 121.7(6) ?
C34 C341 H341a . . . 110.5 ?
C34 C341 H341b . . . 110.7 ?
C34 C341 H341c . . . 110.9 ?
H341a C341 H341b . . . 107.8 ?
H341a C341 H341c . . . 108.3 ?
H341b C341 H341c . . . 108.5 ?
C34 C35 C36 . . . 120.1(6) ?
C34 C35 H35 . . . 119.9 ?
C36 C35 H35 . . . 120.0 ?
N31 C36 C35 . . . 123.8(5) ?
N31 C36 H36 . . . 117.3 ?
C35 C36 H36 . . . 118.9 ?
Ru N31' C32' . . . 115.8(4) ?
Ru N31' C36' . . . 126.4(4) ?
C32' N31' C36' . . . 117.8(5) ?
C32 C32' N31' . . . 114.5(5) ?
C32 C32' C33' . . . 123.4(5) ?
N31' C32' C33' . . . 122.2(6) ?
C32' C33' C34' . . . 119.9(6) ?
C32' C33' H33' . . . 120.3 ?
C34' C33' H33' . . . 119.8 ?
C33' C34' C341' . . . 120.8(6) ?
C33' C34' C35' . . . 117.0(6) ?
C341' C34' C35' . . . 122.2(7) ?
C34' C341' H341'a . . . 110.6 ?
C34' C341' H341'b . . . 110.5 ?
C34' C341' H341'c . . . 110.7 ?
H341'a C341' H341'b . . . 108.7 ?
H341'a C341' H341'c . . . 108.3 ?
H341'b C341' H341'c . . . 108.0 ?
C34' C35' C36' . . . 120.9(7) ?
C34' C35' H35' . . . 119.5 ?
C36' C35' H35' . . . 119.6 ?
N31' C36' C35' . . . 122.2(6) ?
N31' C36' H36' . . . 118.1 ?
C35' C36' H36' . . . 119.6 ?
F11 P1 F12 . . . 90.2(3) ?
F11 P1 F13 . . . 179.1(3) ?
F11 P1 F14 . . . 88.2(3) ?
F11 P1 F15 . . . 90.6(3) ?
F11 P1 F16 . . . 89.3(3) ?
F12 P1 F13 . . . 89.6(3) ?
F12 P1 F14 . . . 177.9(3) ?
F12 P1 F15 . . . 89.2(3) ?
F12 P1 F16 . . . 90.4(2) ?
F13 P1 F14 . . . 91.9(3) ?
F13 P1 F15 . . . 90.3(3) ?
F13 P1 F16 . . . 89.8(3) ?
F14 P1 F15 . . . 89.3(3) ?
F14 P1 F16 . . . 91.0(3) ?
F15 P1 F16 . . . 179.6(3) ?
F21 P2 F22 . . . 88(3) ?
F21 P2 F23 . . . 171(3) ?
F21 P2 F24 . . . 93(3) ?
F21 P2 F25 . . . 86(3) ?
F21 P2 F26 . . . 96(3) ?
F22 P2 F23 . . . 88(3) ?
F22 P2 F24 . . . 171(2) ?
F22 P2 F25 . . . 85.0(16) ?
F22 P2 F26 . . . 95(3) ?
F23 P2 F24 . . . 88.7(17) ?
F23 P2 F25 . . . 85.2(17) ?
F23 P2 F26 . . . 93(2) ?
F24 P2 F25 . . . 86(2) ?
F24 P2 F26 . . . 93.8(18) ?
F25 P2 F26 . . . 178(3) ?
F21' P2' F22' . . . 94(2) ?
F21' P2' F23' . . . 175(3) ?
F21' P2' F24' . . . 86(2) ?
F21' P2' F25' . . . 99(3) ?
F21' P2' F26' . . . 85(2) ?
F22' P2' F23' . . . 87(3) ?
F22' P2' F24' . . . 178(3) ?
F22' P2' F25' . . . 92(2) ?
F22' P2' F26' . . . 89(2) ?
F23' P2' F24' . . . 93.6(18) ?
F23' P2' F25' . . . 86(2) ?
F23' P2' F26' . . . 91(3) ?
F24' P2' F25' . . . 90(2) ?
F24' P2' F26' . . . 89.3(18) ?
F25' P2' F26' . . . 177(3) ?

loop_
_geom_bond_atom_site_label_1
_geom_bond_atom_site_label_2
_geom_bond_site_symmetry_1
_geom_bond_site_symmetry_2
_geom_bond_distance
_geom_bond_publ_flag
Ru N11 . . 2.094(5) ?
Ru N11' . . 2.092(5) ?
Ru N21 . . 2.065(5) ?
Ru N21' . . 2.088(5) ?
Ru N31 . . 2.066(5) ?
Ru N31' . . 2.061(5) ?
N11 C12 . . 1.352(7) ?
N11 C16 . . 1.363(11) ?
C13 C14 . . 1.398(13) ?
C13 C12 . . 1.410(10) ?
C13 H13 . . .961 ?
C14 C15 . . 1.382(9) ?
C14 H14 . . .958 ?
C12 N10 . . 1.390(10) ?
C15 C16 . . 1.379(10) ?
C15 H15 . . .958 ?
C16 H16 . . .972 ?
N10 C12' . . 1.398(9) ?
N10 H10 . . .864 ?
N11' C12' . . 1.359(7) ?
N11' C16' . . 1.363(10) ?
C12' C13' . . 1.407(10) ?
C13' C14' . . 1.370(11) ?
C13' H13' . . .971 ?
C14' C15' . . 1.407(8) ?
C14' H14' . . .969 ?
C15' C16' . . 1.383(10) ?
C15' H15' . . .956 ?
C16' H16' . . .973 ?
N21 C22 . . 1.372(7) ?
N21 C26 . . 1.354(9) ?
C22 C23 . . 1.422(9) ?
C22 C22' . . 1.430(9) ?
C23 C24 . . 1.423(11) ?
C23 C27 . . 1.421(9) ?
C24 C25 . . 1.376(9) ?
C24 H24 . . .963 ?
C25 C26 . . 1.399(10) ?
C25 H25 . . .970 ?
C26 H26 . . .958 ?
C27 C27' . . 1.365(11) ?
C27 H27 . . .974 ?
N21' C22' . . 1.376(8) ?
N21' C26' . . 1.350(9) ?
C22' C23' . . 1.406(8) ?
C23' C24' . . 1.399(11) ?
C23' C27' . . 1.430(11) ?
C24' C25' . . 1.386(11) ?
C24' H24' . . .966 ?
C25' C26' . . 1.398(8) ?
C25' H25' . . .968 ?
C26' H26' . . .962 ?
C27' H27' . . .971 ?
N31 C32 . . 1.371(7) ?
N31 C36 . . 1.340(8) ?
C32 C33 . . 1.394(8) ?
C32 C32' . . 1.482(9) ?
C33 C34 . . 1.398(10) ?
C33 H33 . . .965 ?
C34 C341 . . 1.508(9) ?
C34 C35 . . 1.389(8) ?
C341 H341a . . .959 ?
C341 H341b . . .961 ?
C341 H341c . . .950 ?
C35 C36 . . 1.378(8) ?
C35 H35 . . .977 ?
C36 H36 . . .969 ?
N31' C32' . . 1.354(7) ?
N31' C36' . . 1.353(9) ?
C32' C33' . . 1.398(9) ?
C33' C34' . . 1.388(11) ?
C33' H33' . . .965 ?
C34' C341' . . 1.505(11) ?
C34' C35' . . 1.393(9) ?
C341' H341'a . . .956 ?
C341' H341'b . . .953 ?
C341' H341'c . . .966 ?
C35' C36' . . 1.374(10) ?
C35' H35' . . .970 ?
C36' H36' . . .961 ?
P1 F11 . . 1.598(6) ?
P1 F12 . . 1.584(5) ?
P1 F13 . . 1.593(6) ?
P1 F14 . . 1.590(6) ?
P1 F15 . . 1.613(6) ?
P1 F16 . . 1.606(5) ?
P2 F21 . . 1.27(5) ?
P2 F22 . . 1.56(4) ?
P2 F23 . . 1.61(4) ?
P2 F24 . . 1.59(4) ?
P2 F25 . . 1.68(3) ?
P2 F26 . . 1.47(4) ?
P2' F21' . . 1.85(5) ?
P2' F22' . . 1.60(4) ?
P2' F23' . . 1.58(5) ?
P2' F24' . . 1.60(3) ?
P2' F25' . . 1.54(4) ?
P2' F26' . . 1.62(4) ?
O1 C1 . . 1.35(4) ?
O2 C2 . . 1.47(4) ?
O3 C3 . . 1.41(9) ?
O4 C4 . . 1.69(6) ?

loop_
_geom_hbond_atom_site_label_D
_geom_hbond_atom_site_label_H
_geom_hbond_atom_site_label_A
_geom_hbond_site_symmetry_D
_geom_hbond_site_symmetry_H
_geom_hbond_site_symmetry_A
_geom_hbond_distance_DH
_geom_hbond_distance_HA
_geom_hbond_distance_DA
_geom_hbond_angle_DHA
_geom_hbond_publ_flag
? ? ? ? ? ? ? ? ? ? ?

loop_
_geom_torsion_atom_site_label_1
_geom_torsion_atom_site_label_2
_geom_torsion_atom_site_label_3
_geom_torsion_atom_site_label_4
_geom_torsion_site_symmetry_1
_geom_torsion_site_symmetry_2
_geom_torsion_site_symmetry_3
_geom_torsion_site_symmetry_4
_geom_torsion
_geom_torsion_publ_flag
? ? ? ? ? ? ? ? ? ?
